data_7111559
loop_
_publ_author_name
'Mehdi, Hasan'
'Binnemans, Koen'
'Van Hecke, Kristof'
'Van Meervelt, Luc'
'Nockemann, Peter'

_publ_section_title
;
 Hydrophobic ionic liquids with strongly coordinating anions
;
_journal_issue 2
_journal_name_full 'Chemical Communications'
_journal_page_first 234
_journal_page_last 236
_journal_paper_doi 10.1039/b914977e
_journal_volume 46
_journal_year 2010
_chemical_formula_moiety 'C15 H3 F18 Na O6, 2(C8 H15 N2)'
_chemical_formula_sum 'C31 H33 F18 N4 Na O6'
_chemical_formula_weight 922.66
_chemical_name_systematic
;
?
;
_space_group_IT_number 14
_symmetry_cell_setting monoclinic
_symmetry_space_group_name_Hall '-P 2yn'
_symmetry_space_group_name_H-M 'P 1 21/n 1'
_atom_sites_solution_hydrogens geom
_atom_sites_solution_primary direct
_atom_sites_solution_secondary difmap
_audit_creation_method SHELXL-97
_cell_angle_alpha 90.00
_cell_angle_beta 103.070(2)
_cell_angle_gamma 90.00
_cell_formula_units_Z 4
_cell_length_a 11.6351(5)
_cell_length_b 16.6309(7)
_cell_length_c 20.5944(10)
_cell_measurement_reflns_used 6956
_cell_measurement_temperature 100(2)
_cell_measurement_theta_max 71.22
_cell_measurement_theta_min 3.45
_cell_volume 3881.8(3)
_computing_cell_refinement 'Bruker SAINT'
_computing_data_collection 'Bruker SMART'
_computing_data_reduction 'Bruker SAINT'
_computing_publication_material Platon
_computing_structure_refinement 'SHELXL-97 (Sheldrick, 1997)'
_computing_structure_solution 'SHELXS-97 (Sheldrick, 1990)'
_diffrn_ambient_temperature 100(2)
_diffrn_measured_fraction_theta_full 0.972
_diffrn_measured_fraction_theta_max 0.972
_diffrn_measurement_device_type 'SMART 6000'
_diffrn_measurement_method '\w and \f scans'
_diffrn_radiation_monochromator 'crossed G\"obel mirrors'
_diffrn_radiation_source 'fine-focus sealed tube'
_diffrn_radiation_type CuK\a
_diffrn_radiation_wavelength 1.54178
_diffrn_reflns_av_R_equivalents 0.0708
_diffrn_reflns_av_sigmaI/netI 0.0653
_diffrn_reflns_limit_h_max 14
_diffrn_reflns_limit_h_min -14
_diffrn_reflns_limit_k_max 20
_diffrn_reflns_limit_k_min -19
_diffrn_reflns_limit_l_max 19
_diffrn_reflns_limit_l_min -23
_diffrn_reflns_number 32095
_diffrn_reflns_theta_full 70.07
_diffrn_reflns_theta_max 70.07
_diffrn_reflns_theta_min 3.45
_exptl_absorpt_coefficient_mu 1.590
_exptl_absorpt_correction_T_max 0.728
_exptl_absorpt_correction_T_min 0.546
_exptl_absorpt_correction_type multi-scan
_exptl_absorpt_process_details 'Bruker SADABS'
_exptl_crystal_colour colourless
_exptl_crystal_density_diffrn 1.579
_exptl_crystal_density_method 'not measured'
_exptl_crystal_description block
_exptl_crystal_F_000 1872.1
_exptl_crystal_size_max 0.35
_exptl_crystal_size_mid 0.25
_exptl_crystal_size_min 0.2
_refine_diff_density_max 0.368
_refine_diff_density_min -0.278
_refine_diff_density_rms 0.059
_refine_ls_extinction_method none
_refine_ls_goodness_of_fit_ref 1.033
_refine_ls_hydrogen_treatment constr
_refine_ls_matrix_type full
_refine_ls_number_parameters 697
_refine_ls_number_reflns 7162
_refine_ls_number_restraints 506
_refine_ls_restrained_S_all 1.048
_refine_ls_R_factor_all 0.0526
_refine_ls_R_factor_gt 0.0449
_refine_ls_shift/su_max 0.000
_refine_ls_shift/su_mean 0.000
_refine_ls_structure_factor_coef Fsqd
_refine_ls_weighting_details 'calc w=1/[\s^2^(Fo^2^)+(0.0593P)^2^+1.4212P] where P=(Fo^2^+2Fc^2^)/3'
_refine_ls_weighting_scheme calc
_refine_ls_wR_factor_gt 0.1202
_refine_ls_wR_factor_ref 0.1282
_reflns_number_gt 6124
_reflns_number_total 7162
_reflns_threshold_expression >2sigma(I)
_cod_data_source_file b914977esup1.cif
_cod_data_source_block wg195
_cod_original_sg_symbol_H-M 'P 21/n'
_cod_database_code 7111559

loop_
_symmetry_equiv_pos_as_xyz
'x, y, z'
'-x+1/2, y+1/2, -z+1/2'
'-x, -y, -z'
'x-1/2, -y-1/2, z-1/2'

loop_
_atom_site_label
_atom_site_type_symbol
_atom_site_fract_x
_atom_site_fract_y
_atom_site_fract_z
_atom_site_U_iso_or_equiv
_atom_site_adp_type
_atom_site_occupancy
_atom_site_symmetry_multiplicity
_atom_site_calc_flag
_atom_site_refinement_flags
_atom_site_disorder_assembly
_atom_site_disorder_group
C1 C 0.75726(19) 0.46534(12) -0.01105(10) 0.0312(4) Uani 1 1 d . . .
C2 C 0.80973(17) 0.41721(10) 0.05280(9) 0.0236(4) Uani 1 1 d . . .
C3 C 0.91575(17) 0.44566(11) 0.09230(10) 0.0258(4) Uani 1 1 d . . .
H3 H 0.9550 0.4889 0.0762 0.031 Uiso 1 1 calc R . .
C4 C 0.96597(16) 0.41260(10) 0.15466(9) 0.0229(4) Uani 1 1 d . . .
C5 C 1.07421(18) 0.45577(12) 0.19686(10) 0.0307(4) Uani 1 1 d . . .
C6 C 1.0671(2) 0.25261(14) -0.00471(11) 0.0366(5) Uani 1 1 d . . .
C7 C 1.01921(17) 0.22568(11) 0.05572(10) 0.0265(4) Uani 1 1 d . . .
C8 C 1.10403(16) 0.20854(11) 0.11381(10) 0.0267(4) Uani 1 1 d . . .
H8 H 1.1846 0.2187 0.1145 0.032 Uiso 1 1 calc R . .
C9 C 1.07500(16) 0.17696(10) 0.17107(10) 0.0231(4) Uani 1 1 d . . .
C10 C 1.18267(17) 0.15623(12) 0.22782(10) 0.0291(4) Uani 1 1 d . . .
C11 C 0.45702(15) 0.11607(10) 0.06460(9) 0.0318(4) Uani 1 1 d DU . .
C12 C 0.56029(16) 0.15739(10) 0.11434(10) 0.0235(4) Uani 1 1 d . B .
C13 C 0.54882(16) 0.16117(11) 0.18025(10) 0.0250(4) Uani 1 1 d . . .
H13 H 0.4794 0.1403 0.1909 0.030 Uiso 1 1 calc R B .
C14 C 0.63599(16) 0.19468(10) 0.23123(10) 0.0233(4) Uani 1 1 d . B .
C15 C 0.60599(14) 0.20030(10) 0.30054(9) 0.0314(4) Uani 1 1 d DU . .
C16 C 0.5423(2) 0.66736(14) 0.03662(13) 0.0437(5) Uani 1 1 d . . .
H16A H 0.5600 0.6140 0.0566 0.066 Uiso 1 1 calc R . .
H16B H 0.6157 0.6933 0.0321 0.066 Uiso 1 1 calc R . .
H16C H 0.4892 0.6618 -0.0075 0.066 Uiso 1 1 calc R . .
C17 C 0.37680(18) 0.74581(11) 0.06164(10) 0.0288(4) Uani 1 1 d . . .
H17 H 0.3245 0.7389 0.0193 0.035 Uiso 1 1 calc R . .
C18 C 0.45077(17) 0.78312(11) 0.16499(10) 0.0257(4) Uani 1 1 d . . .
H18 H 0.4582 0.8071 0.2076 0.031 Uiso 1 1 calc R . .
C19 C 0.53367(17) 0.73955(11) 0.14431(10) 0.0272(4) Uani 1 1 d . . .
H19 H 0.6105 0.7271 0.1695 0.033 Uiso 1 1 calc R . .
C20 C 0.24219(16) 0.82915(11) 0.11095(10) 0.0288(4) Uani 1 1 d . . .
H20A H 0.2175 0.8198 0.1533 0.035 Uiso 1 1 calc R . .
H20B H 0.1798 0.8078 0.0741 0.035 Uiso 1 1 calc R . .
C21 C 0.25605(18) 0.91849(12) 0.10122(11) 0.0305(4) Uani 1 1 d . . .
H21A H 0.2887 0.9273 0.0614 0.037 Uiso 1 1 calc R . .
H21B H 0.3130 0.9405 0.1403 0.037 Uiso 1 1 calc R . .
C22 C 0.13953(19) 0.96371(13) 0.09251(12) 0.0381(5) Uani 1 1 d . . .
H22A H 0.1534 1.0215 0.0856 0.046 Uiso 1 1 calc R . .
H22B H 0.0839 0.9435 0.0521 0.046 Uiso 1 1 calc R . .
C23 C 0.0835(2) 0.95459(15) 0.15219(13) 0.0441(6) Uani 1 1 d . . .
H23A H 0.0518 0.9001 0.1528 0.066 Uiso 1 1 calc R . .
H23B H 0.0195 0.9937 0.1488 0.066 Uiso 1 1 calc R . .
H23C H 0.1432 0.9641 0.1934 0.066 Uiso 1 1 calc R . .
C24 C 0.78242(19) 1.02018(13) 0.07129(11) 0.0345(5) Uani 1 1 d . . .
H24A H 0.8286 1.0700 0.0772 0.052 Uiso 1 1 calc R . .
H24B H 0.7052 1.0302 0.0416 0.052 Uiso 1 1 calc R . .
H24C H 0.8243 0.9789 0.0517 0.052 Uiso 1 1 calc R . .
C25 C 0.81292(17) 1.02560(11) 0.19465(10) 0.0276(4) Uani 1 1 d . A .
H25 H 0.8607 1.0725 0.2016 0.033 Uiso 1 1 calc R . .
C26 C 0.7129(2) 0.91946(13) 0.21227(12) 0.0374(5) Uani 1 1 d . A .
H26 H 0.6787 0.8789 0.2344 0.045 Uiso 1 1 calc R . .
C27 C 0.7027(2) 0.92598(13) 0.14665(12) 0.0383(5) Uani 1 1 d . . .
H27 H 0.6595 0.8911 0.1134 0.046 Uiso 1 1 calc R . .
C29A C 0.9444(4) 0.9739(3) 0.3386(2) 0.0330(10) Uani 0.540(6) 1 d PDU A 1
H29A H 0.9920 1.0097 0.3167 0.040 Uiso 0.540(6) 1 calc PR A 1
H29B H 0.9678 0.9842 0.3872 0.040 Uiso 0.540(6) 1 calc PR A 1
C28A C 0.8151(8) 0.9957(8) 0.3141(4) 0.0338(17) Uani 0.540(6) 1 d PDU A 1
H28A H 0.7659 0.9619 0.3367 0.041 Uiso 0.540(6) 1 calc PR A 1
H28B H 0.8024 1.0527 0.3243 0.041 Uiso 0.540(6) 1 calc PR A 1
C30A C 0.9735(3) 0.8875(2) 0.3257(2) 0.0321(10) Uani 0.540(6) 1 d PDU A 1
H30A H 0.9526 0.8774 0.2771 0.039 Uiso 0.540(6) 1 calc PR A 1
H30B H 0.9247 0.8515 0.3467 0.039 Uiso 0.540(6) 1 calc PR A 1
C31A C 1.1031(9) 0.8670(8) 0.3525(8) 0.042(2) Uani 0.540(6) 1 d PDU A 1
H31A H 1.1522 0.9049 0.3344 0.063 Uiso 0.540(6) 1 calc PR A 1
H31B H 1.1182 0.8122 0.3390 0.063 Uiso 0.540(6) 1 calc PR A 1
H31C H 1.1221 0.8705 0.4012 0.063 Uiso 0.540(6) 1 calc PR A 1
C29B C 0.9221(4) 0.9309(4) 0.3474(2) 0.0343(11) Uani 0.460(6) 1 d PDU A 2
H29C H 0.9444 0.9420 0.3959 0.041 Uiso 0.460(6) 1 calc PR A 2
H29D H 0.8834 0.8776 0.3413 0.041 Uiso 0.460(6) 1 calc PR A 2
C28B C 0.8336(10) 0.9945(9) 0.3140(4) 0.0356(18) Uani 0.460(6) 1 d PDU A 2
H28C H 0.7684 0.9965 0.3376 0.043 Uiso 0.460(6) 1 calc PR A 2
H28D H 0.8732 1.0475 0.3197 0.043 Uiso 0.460(6) 1 calc PR A 2
C30B C 1.0324(4) 0.9276(3) 0.3210(2) 0.0334(11) Uani 0.460(6) 1 d PDU A 2
H30C H 1.0726 0.9804 0.3277 0.040 Uiso 0.460(6) 1 calc PR A 2
H30D H 1.0109 0.9166 0.2725 0.040 Uiso 0.460(6) 1 calc PR A 2
C31B C 1.1169(10) 0.8623(9) 0.3557(10) 0.041(3) Uani 0.460(6) 1 d PDU A 2
H31D H 1.1423 0.8749 0.4033 0.062 Uiso 0.460(6) 1 calc PR A 2
H31E H 1.1859 0.8601 0.3360 0.062 Uiso 0.460(6) 1 calc PR A 2
H31F H 1.0766 0.8102 0.3502 0.062 Uiso 0.460(6) 1 calc PR A 2
N1 N 0.48528(15) 0.71662(9) 0.07948(9) 0.0287(4) Uani 1 1 d . . .
N2 N 0.35320(14) 0.78628(9) 0.11258(8) 0.0244(3) Uani 1 1 d . . .
N3 N 0.76618(14) 0.99252(9) 0.13599(9) 0.0271(3) Uani 1 1 d . . .
N4 N 0.78181(15) 0.98223(9) 0.24184(9) 0.0290(4) Uani 1 1 d D . .
O1 O 0.74701(12) 0.36017(7) 0.06311(7) 0.0259(3) Uani 1 1 d . . .
O2 O 0.93272(11) 0.35438(7) 0.18357(6) 0.0247(3) Uani 1 1 d . . .
O3 O 0.91016(12) 0.21898(9) 0.04491(7) 0.0300(3) Uani 1 1 d . . .
O4 O 0.97650(11) 0.16373(7) 0.18224(7) 0.0252(3) Uani 1 1 d . . .
O5 O 0.64174(12) 0.18046(8) 0.08909(7) 0.0285(3) Uani 1 1 d . . .
O6 O 0.73478(11) 0.22190(8) 0.22880(7) 0.0267(3) Uani 1 1 d . . .
F1 F 0.72809(15) 0.41803(8) -0.06384(7) 0.0531(4) Uani 1 1 d . . .
F2 F 0.65716(14) 0.50150(10) -0.00482(9) 0.0621(5) Uani 1 1 d . . .
F3 F 0.82683(13) 0.52220(8) -0.02598(7) 0.0453(3) Uani 1 1 d . . .
F4 F 1.04325(12) 0.49345(7) 0.24829(6) 0.0402(3) Uani 1 1 d . . .
F5 F 1.12316(12) 0.51023(8) 0.16453(7) 0.0453(3) Uani 1 1 d . . .
F6 F 1.15832(11) 0.40308(9) 0.22402(7) 0.0443(3) Uani 1 1 d . . .
F7 F 0.99624(15) 0.30524(12) -0.04241(9) 0.0671(5) Uani 1 1 d . . .
F8 F 1.17386(12) 0.28569(10) 0.01083(7) 0.0503(4) Uani 1 1 d . . .
F9 F 1.07351(18) 0.18978(11) -0.04423(9) 0.0688(5) Uani 1 1 d . . .
F10 F 1.24114(12) 0.22302(8) 0.25275(7) 0.0427(3) Uani 1 1 d . . .
F11 F 1.26060(10) 0.10924(7) 0.20708(7) 0.0371(3) Uani 1 1 d . . .
F12 F 1.15200(12) 0.11833(9) 0.27813(7) 0.0459(3) Uani 1 1 d . . .
F13A F 0.4338(6) 0.1503(4) 0.00544(18) 0.0733(17) Uani 0.651(12) 1 d PDU B 1
F14A F 0.4843(4) 0.03913(16) 0.0564(4) 0.0540(13) Uani 0.651(12) 1 d PDU B 1
F15A F 0.3562(3) 0.1127(3) 0.0846(2) 0.0408(10) Uani 0.651(12) 1 d PDU B 1
F13B F 0.3519(6) 0.1418(10) 0.0689(6) 0.066(3) Uani 0.247(12) 1 d PDU B 2
F14B F 0.4682(11) 0.1276(7) 0.0027(3) 0.037(2) Uani 0.247(12) 1 d PDU B 2
F15B F 0.4600(14) 0.0372(2) 0.0741(6) 0.046(2) Uani 0.247(12) 1 d PDU B 2
F13C F 0.3840(11) 0.1758(6) 0.0399(8) 0.052(3) Uani 0.104(4) 1 d PDU B 3
F14C F 0.4914(11) 0.0827(10) 0.0140(6) 0.046(3) Uani 0.104(4) 1 d PDU B 3
F15C F 0.3951(13) 0.0626(8) 0.0894(6) 0.052(3) Uani 0.104(4) 1 d PDU B 3
F16A F 0.5423(12) 0.1379(6) 0.3122(5) 0.058(3) Uani 0.242(10) 1 d PDU B 1
F17A F 0.5403(12) 0.2652(6) 0.3024(4) 0.059(3) Uani 0.242(10) 1 d PDU B 1
F18A F 0.6980(6) 0.2050(8) 0.3515(4) 0.044(2) Uani 0.242(10) 1 d PDU B 1
F16B F 0.6902(4) 0.1681(6) 0.3474(3) 0.0591(19) Uani 0.487(13) 1 d PDU B 2
F17B F 0.5055(4) 0.1668(5) 0.3048(3) 0.0426(15) Uani 0.487(13) 1 d PDU B 2
F18B F 0.5995(10) 0.27764(16) 0.3168(4) 0.065(2) Uani 0.487(13) 1 d PDU B 2
F17C F 0.4934(3) 0.2039(8) 0.3017(5) 0.050(2) Uani 0.270(9) 1 d PDU B 3
F16C F 0.6490(12) 0.1337(5) 0.3334(4) 0.060(3) Uani 0.270(9) 1 d PDU B 3
F18C F 0.6598(9) 0.2615(5) 0.3357(4) 0.052(2) Uani 0.270(9) 1 d PDU B 3
Na1 Na 0.81552(6) 0.24854(4) 0.13412(3) 0.02084(17) Uani 1 1 d . B .

loop_
_atom_site_aniso_label
_atom_site_aniso_U_11
_atom_site_aniso_U_22
_atom_site_aniso_U_33
_atom_site_aniso_U_23
_atom_site_aniso_U_13
_atom_site_aniso_U_12
C1 0.0338(11) 0.0312(9) 0.0253(11) 0.0052(8) 0.0001(8) -0.0001(8)
C2 0.0273(9) 0.0224(8) 0.0202(10) -0.0004(7) 0.0039(7) 0.0033(7)
C3 0.0298(10) 0.0232(8) 0.0242(10) 0.0011(7) 0.0057(8) -0.0034(7)
C4 0.0229(9) 0.0230(8) 0.0224(10) -0.0052(7) 0.0043(7) -0.0026(7)
C5 0.0302(10) 0.0362(10) 0.0241(11) -0.0013(8) 0.0027(8) -0.0085(8)
C6 0.0329(11) 0.0520(12) 0.0243(11) -0.0039(9) 0.0052(8) -0.0138(9)
C7 0.0255(9) 0.0278(9) 0.0263(11) -0.0054(7) 0.0064(8) -0.0048(7)
C8 0.0187(8) 0.0332(9) 0.0281(11) -0.0021(7) 0.0053(7) -0.0029(7)
C9 0.0213(9) 0.0200(8) 0.0276(10) -0.0027(7) 0.0045(7) 0.0009(6)
C10 0.0249(9) 0.0315(9) 0.0302(11) -0.0011(8) 0.0048(8) 0.0054(7)
C11 0.0254(9) 0.0412(10) 0.0282(10) -0.0049(8) 0.0050(8) -0.0089(8)
C12 0.0201(9) 0.0223(8) 0.0257(10) -0.0015(7) -0.0002(7) -0.0012(6)
C13 0.0196(8) 0.0274(9) 0.0280(11) -0.0018(7) 0.0054(7) -0.0036(7)
C14 0.0216(9) 0.0232(8) 0.0253(10) 0.0000(7) 0.0061(7) 0.0013(7)
C15 0.0247(9) 0.0423(10) 0.0272(11) -0.0049(8) 0.0059(7) -0.0042(7)
C16 0.0487(14) 0.0428(12) 0.0413(14) -0.0119(10) 0.0138(11) 0.0040(10)
C17 0.0341(10) 0.0281(9) 0.0211(10) -0.0011(7) -0.0006(8) -0.0043(7)
C18 0.0229(9) 0.0309(9) 0.0209(10) -0.0009(7) -0.0001(7) -0.0044(7)
C19 0.0251(9) 0.0287(9) 0.0254(11) 0.0007(7) 0.0006(7) -0.0032(7)
C20 0.0210(9) 0.0317(9) 0.0305(11) 0.0013(8) -0.0008(7) -0.0015(7)
C21 0.0302(10) 0.0331(10) 0.0258(11) 0.0049(8) 0.0012(8) 0.0002(8)
C22 0.0330(11) 0.0343(10) 0.0407(13) 0.0002(9) -0.0051(9) 0.0042(8)
C23 0.0300(11) 0.0478(13) 0.0509(15) -0.0107(11) 0.0017(10) 0.0062(9)
C24 0.0351(11) 0.0423(11) 0.0265(11) 0.0066(8) 0.0080(9) 0.0032(9)
C25 0.0285(10) 0.0232(8) 0.0323(11) 0.0016(7) 0.0094(8) -0.0021(7)
C26 0.0370(11) 0.0351(11) 0.0390(13) 0.0068(9) 0.0060(9) -0.0117(9)
C27 0.0395(12) 0.0336(10) 0.0360(13) 0.0053(9) -0.0039(9) -0.0135(9)
C29A 0.0360(19) 0.034(2) 0.027(2) -0.0038(16) 0.0032(15) -0.0057(15)
C28A 0.039(3) 0.037(3) 0.027(3) -0.002(2) 0.010(2) 0.003(2)
C30A 0.0284(18) 0.037(2) 0.028(2) -0.0048(15) 0.0016(15) -0.0034(15)
C31A 0.034(3) 0.049(4) 0.036(4) -0.010(3) -0.004(3) 0.001(3)
C29B 0.039(2) 0.041(3) 0.022(2) -0.0004(19) 0.0064(17) -0.0066(19)
C28B 0.044(3) 0.037(3) 0.031(4) -0.005(3) 0.019(3) -0.001(3)
C30B 0.036(2) 0.038(2) 0.026(2) 0.0020(17) 0.0061(17) -0.0073(19)
C31B 0.034(4) 0.043(5) 0.045(6) 0.010(4) 0.004(4) -0.007(3)
N1 0.0335(9) 0.0267(8) 0.0256(9) -0.0024(6) 0.0060(7) -0.0013(6)
N2 0.0238(8) 0.0254(7) 0.0211(8) -0.0009(6) -0.0008(6) -0.0033(6)
N3 0.0258(8) 0.0283(8) 0.0271(9) 0.0033(6) 0.0057(7) 0.0000(6)
N4 0.0328(9) 0.0272(8) 0.0287(9) 0.0025(6) 0.0107(7) -0.0016(6)
O1 0.0259(7) 0.0260(6) 0.0228(7) 0.0013(5) -0.0008(5) -0.0027(5)
O2 0.0276(7) 0.0237(6) 0.0203(7) 0.0004(5) 0.0005(5) -0.0026(5)
O3 0.0224(7) 0.0415(7) 0.0249(8) -0.0034(6) 0.0030(5) -0.0035(5)
O4 0.0202(6) 0.0257(6) 0.0300(7) 0.0036(5) 0.0061(5) -0.0001(5)
O5 0.0241(7) 0.0368(7) 0.0243(7) -0.0037(5) 0.0050(5) -0.0084(5)
O6 0.0208(6) 0.0338(7) 0.0250(7) -0.0043(5) 0.0041(5) -0.0056(5)
F1 0.0829(11) 0.0457(7) 0.0218(7) 0.0036(5) -0.0070(7) -0.0143(7)
F2 0.0528(9) 0.0772(11) 0.0584(10) 0.0340(8) 0.0172(8) 0.0355(8)
F3 0.0529(8) 0.0424(7) 0.0351(7) 0.0167(5) -0.0018(6) -0.0120(6)
F4 0.0459(7) 0.0440(7) 0.0296(7) -0.0141(5) 0.0059(5) -0.0158(6)
F5 0.0452(8) 0.0567(8) 0.0320(7) 0.0019(6) 0.0045(6) -0.0294(6)
F6 0.0246(6) 0.0557(8) 0.0460(8) 0.0004(6) -0.0056(5) -0.0027(5)
F7 0.0525(9) 0.1022(13) 0.0455(10) 0.0363(9) 0.0090(7) -0.0035(9)
F8 0.0381(7) 0.0784(10) 0.0353(8) 0.0035(7) 0.0102(6) -0.0266(7)
F9 0.0893(13) 0.0839(12) 0.0460(10) -0.0316(8) 0.0423(9) -0.0362(10)
F10 0.0372(7) 0.0428(7) 0.0400(8) -0.0110(5) -0.0081(5) 0.0008(5)
F11 0.0263(6) 0.0434(6) 0.0402(7) -0.0023(5) 0.0044(5) 0.0136(5)
F12 0.0357(7) 0.0651(9) 0.0373(8) 0.0222(6) 0.0088(6) 0.0146(6)
F13A 0.061(3) 0.112(4) 0.0332(16) 0.0226(19) -0.0176(13) -0.052(2)
F14A 0.0327(15) 0.0486(13) 0.080(4) -0.0374(15) 0.0104(16) -0.0105(12)
F15A 0.0186(11) 0.062(2) 0.0410(18) -0.0158(14) 0.0043(10) -0.0090(10)
F13B 0.021(3) 0.112(7) 0.058(6) -0.036(6) -0.005(3) 0.002(4)
F14B 0.036(5) 0.048(4) 0.018(2) 0.002(2) -0.010(2) -0.022(3)
F15B 0.053(6) 0.044(2) 0.039(5) 0.007(3) 0.008(4) -0.030(3)
F13C 0.029(6) 0.065(5) 0.052(8) -0.002(5) -0.013(5) 0.001(4)
F14C 0.036(6) 0.069(7) 0.030(6) -0.024(5) 0.003(4) -0.018(5)
F15C 0.036(7) 0.069(6) 0.051(6) -0.002(5) 0.009(5) -0.027(5)
F16A 0.062(5) 0.080(4) 0.043(5) -0.023(4) 0.038(5) -0.040(4)
F17A 0.061(6) 0.079(4) 0.037(4) -0.021(4) 0.010(4) 0.032(4)
F18A 0.028(3) 0.086(6) 0.018(3) -0.002(4) 0.0078(17) -0.009(3)
F16B 0.0323(19) 0.123(5) 0.019(2) 0.007(3) -0.0006(13) 0.000(3)
F17B 0.0229(16) 0.073(4) 0.038(2) -0.019(3) 0.0193(17) -0.0093(19)
F18B 0.096(6) 0.0565(16) 0.053(4) -0.0322(18) 0.038(4) -0.021(2)
F17C 0.0244(19) 0.090(6) 0.036(3) -0.026(5) 0.011(2) 0.000(2)
F16C 0.086(6) 0.068(3) 0.024(4) 0.014(3) 0.009(4) 0.028(4)
F18C 0.050(4) 0.076(4) 0.034(4) -0.027(3) 0.020(3) -0.031(3)
Na1 0.0188(3) 0.0216(3) 0.0208(4) -0.0006(2) 0.0016(3) -0.0017(2)

loop_
_atom_type_symbol
_atom_type_description
_atom_type_scat_dispersion_real
_atom_type_scat_dispersion_imag
_atom_type_scat_source
C C 0.0181 0.0091 'International Tables Vol C Tables 4.2.6.8 and 6.1.1.4'
H H 0.0000 0.0000 'International Tables Vol C Tables 4.2.6.8 and 6.1.1.4'
N N 0.0311 0.0180 'International Tables Vol C Tables 4.2.6.8 and 6.1.1.4'
O O 0.0492 0.0322 'International Tables Vol C Tables 4.2.6.8 and 6.1.1.4'
F F 0.0727 0.0534 'International Tables Vol C Tables 4.2.6.8 and 6.1.1.4'
Na Na 0.1353 0.1239 'International Tables Vol C Tables 4.2.6.8 and 6.1.1.4'

loop_
_geom_angle_atom_site_label_1
_geom_angle_atom_site_label_2
_geom_angle_atom_site_label_3
_geom_angle
F1 C1 F3 106.88(18)
F1 C1 F2 106.16(19)
F3 C1 F2 106.93(17)
F1 C1 C2 111.74(16)
F3 C1 C2 115.04(17)
F2 C1 C2 109.61(17)
O1 C2 C3 129.30(17)
O1 C2 C1 114.01(16)
C3 C2 C1 116.58(16)
C2 C3 C4 122.15(17)
C2 C3 H3 118.9
C4 C3 H3 118.9
O2 C4 C3 129.47(17)
O2 C4 C5 113.39(17)
C3 C4 C5 117.04(16)
F5 C5 F6 107.48(17)
F5 C5 F4 107.36(16)
F6 C5 F4 106.03(17)
F5 C5 C4 115.16(17)
F6 C5 C4 111.02(16)
F4 C5 C4 109.34(16)
F7 C6 F8 106.93(19)
F7 C6 F9 105.8(2)
F8 C6 F9 107.01(19)
F7 C6 C7 111.96(19)
F8 C6 C7 114.50(18)
F9 C6 C7 110.15(18)
O3 C7 C8 129.05(19)
O3 C7 C6 115.00(18)
C8 C7 C6 115.87(17)
C7 C8 C9 122.64(17)
C7 C8 H8 118.7
C9 C8 H8 118.7
O4 C9 C8 129.24(18)
O4 C9 C10 116.46(17)
C8 C9 C10 114.30(16)
F12 C10 F11 107.02(16)
F12 C10 F10 107.25(17)
F11 C10 F10 106.49(16)
F12 C10 C9 112.36(16)
F11 C10 C9 112.37(16)
F10 C10 C9 111.01(15)
F13A C11 F13B 85.6(5)
F13A C11 F15C 129.4(6)
F13B C11 F15C 66.2(9)
F13A C11 F14C 59.1(8)
F13B C11 F14C 129.9(7)
F15C C11 F14C 108.1(4)
F13B C11 F14B 108.2(4)
F15C C11 F14B 130.7(7)
F13A C11 F15B 123.9(6)
F13B C11 F15B 107.8(4)
F14C C11 F15B 72.4(8)
F14B C11 F15B 106.3(4)
F13A C11 F15A 107.1(3)
F14C C11 F15A 132.2(6)
F14B C11 F15A 126.2(5)
F15B C11 F15A 84.7(6)
F13A C11 F13C 49.0(8)
F15C C11 F13C 107.1(4)
F14C C11 F13C 107.0(4)
F14B C11 F13C 73.6(8)
F15B C11 F13C 142.0(9)
F15A C11 F13C 67.6(8)
F13A C11 F14A 107.5(3)
F13B C11 F14A 124.8(7)
F15C C11 F14A 64.5(8)
F14C C11 F14A 51.3(8)
F14B C11 F14A 86.5(5)
F15A C11 F14A 104.5(2)
F13C C11 F14A 144.5(7)
F13A C11 C12 112.7(3)
F13B C11 C12 113.8(5)
F15C C11 C12 116.9(6)
F14C C11 C12 112.3(5)
F14B C11 C12 109.9(5)
F15B C11 C12 110.5(6)
F15A C11 C12 114.8(2)
F13C C11 C12 104.7(6)
F14A C11 C12 109.6(2)
O5 C12 C13 130.11(17)
O5 C12 C11 114.28(16)
C13 C12 C11 115.59(15)
C12 C13 C14 122.36(17)
C12 C13 H13 118.8
C14 C13 H13 118.8
O6 C14 C13 129.23(18)
O6 C14 C15 114.68(16)
C13 C14 C15 116.08(16)
F17B C15 F18A 123.0(6)
F17C C15 F18A 127.9(7)
F17B C15 F18C 127.4(4)
F17C C15 F18C 107.8(3)
F18A C15 F18C 47.3(7)
F17B C15 F16B 107.6(3)
F17C C15 F16B 125.5(5)
F18C C15 F16B 74.4(5)
F17B C15 F17A 79.4(6)
F17C C15 F17A 51.8(8)
F18A C15 F17A 107.3(4)
F18C C15 F17A 64.0(8)
F16B C15 F17A 130.0(5)
F17C C15 F16A 55.5(9)
F18A C15 F16A 106.7(4)
F18C C15 F16A 135.8(6)
F16B C15 F16A 84.5(6)
F17A C15 F16A 106.3(4)
F17B C15 F18B 106.8(3)
F17C C15 F18B 80.7(4)
F18A C15 F18B 80.0(5)
F16B C15 F18B 106.4(3)
F16A C15 F18B 129.9(6)
F17B C15 F16C 81.5(5)
F17C C15 F16C 106.8(4)
F18A C15 F16C 60.2(8)
F18C C15 F16C 106.5(3)
F17A C15 F16C 144.2(6)
F16A C15 F16C 54.6(9)
F18B C15 F16C 135.1(4)
F17B C15 C14 115.2(3)
F17C C15 C14 116.9(4)
F18A C15 C14 115.1(5)
F18C C15 C14 112.0(4)
F16B C15 C14 111.4(3)
F17A C15 C14 109.1(4)
F16A C15 C14 111.8(5)
F18B C15 C14 109.0(3)
F16C C15 C14 106.3(4)
N1 C16 H16A 109.5
N1 C16 H16B 109.5
H16A C16 H16B 109.5
N1 C16 H16C 109.5
H16A C16 H16C 109.5
H16B C16 H16C 109.5
N1 C17 N2 108.74(17)
N1 C17 H17 125.6
N2 C17 H17 125.6
C19 C18 N2 107.09(17)
C19 C18 H18 126.5
N2 C18 H18 126.5
C18 C19 N1 106.81(17)
C18 C19 H19 126.6
N1 C19 H19 126.6
N2 C20 C21 111.12(16)
N2 C20 H20A 109.4
C21 C20 H20A 109.4
N2 C20 H20B 109.4
C21 C20 H20B 109.4
H20A C20 H20B 108.0
C20 C21 C22 112.43(17)
C20 C21 H21A 109.1
C22 C21 H21A 109.1
C20 C21 H21B 109.1
C22 C21 H21B 109.1
H21A C21 H21B 107.9
C23 C22 C21 112.77(18)
C23 C22 H22A 109.0
C21 C22 H22A 109.0
C23 C22 H22B 109.0
C21 C22 H22B 109.0
H22A C22 H22B 107.8
C22 C23 H23A 109.5
C22 C23 H23B 109.5
H23A C23 H23B 109.5
C22 C23 H23C 109.5
H23A C23 H23C 109.5
H23B C23 H23C 109.5
N3 C24 H24A 109.5
N3 C24 H24B 109.5
H24A C24 H24B 109.5
N3 C24 H24C 109.5
H24A C24 H24C 109.5
H24B C24 H24C 109.5
N4 C25 N3 108.58(17)
N4 C25 H25 125.7
N3 C25 H25 125.7
C27 C26 N4 107.26(18)
C27 C26 H26 126.4
N4 C26 H26 126.4
C26 C27 N3 107.41(19)
C26 C27 H27 126.3
N3 C27 H27 126.3
C30A C29A C28A 114.4(6)
C30A C29A H29A 108.7
C28A C29A H29A 108.7
C30A C29A H29B 108.7
C28A C29A H29B 108.7
H29A C29A H29B 107.6
N4 C28A C29A 108.3(5)
N4 C28A H28A 110.0
C29A C28A H28A 110.0
N4 C28A H28B 110.0
C29A C28A H28B 110.0
H28A C28A H28B 108.4
C29A C30A C31A 113.1(6)
C29A C30A H30A 109.0
C31A C30A H30A 109.0
C29A C30A H30B 109.0
C31A C30A H30B 109.0
H30A C30A H30B 107.8
C30B C29B C28B 114.0(7)
C30B C29B H29C 108.8
C28B C29B H29C 108.8
C30B C29B H29D 108.8
C28B C29B H29D 108.8
H29C C29B H29D 107.7
N4 C28B C29B 115.8(7)
N4 C28B H28C 108.3
C29B C28B H28C 108.3
N4 C28B H28D 108.3
C29B C28B H28D 108.3
H28C C28B H28D 107.4
C29B C30B C31B 111.6(7)
C29B C30B H30C 109.3
C31B C30B H30C 109.3
C29B C30B H30D 109.3
C31B C30B H30D 109.3
H30C C30B H30D 108.0
C30B C31B H31D 109.5
C30B C31B H31E 109.5
H31D C31B H31E 109.5
C30B C31B H31F 109.5
H31D C31B H31F 109.5
H31E C31B H31F 109.5
C17 N1 C19 108.77(17)
C17 N1 C16 124.72(19)
C19 N1 C16 126.50(19)
C17 N2 C18 108.59(17)
C17 N2 C20 124.49(17)
C18 N2 C20 126.88(17)
C25 N3 C27 108.21(17)
C25 N3 C24 126.06(17)
C27 N3 C24 125.70(18)
C25 N4 C26 108.54(18)
C25 N4 C28A 127.4(6)
C26 N4 C28A 124.0(6)
C25 N4 C28B 122.9(7)
C26 N4 C28B 127.8(7)
C2 O1 Na1 124.77(12)
C4 O2 Na1 126.67(12)
C7 O3 Na1 118.15(12)
C9 O4 Na1 119.51(12)
C12 O5 Na1 131.51(12)
C14 O6 Na1 129.51(13)
O2 Na1 O5 156.88(6)
O2 Na1 O4 86.42(5)
O5 Na1 O4 114.25(5)
O2 Na1 O1 76.12(5)
O5 Na1 O1 89.68(5)
O4 Na1 O1 147.19(5)
O2 Na1 O6 94.77(5)
O5 Na1 O6 76.57(5)
O4 Na1 O6 88.16(5)
O1 Na1 O6 120.39(5)
O2 Na1 O3 99.56(5)
O5 Na1 O3 95.93(5)
O4 Na1 O3 75.07(5)
O1 Na1 O3 80.65(5)
O6 Na1 O3 157.08(6)

loop_
_geom_bond_atom_site_label_1
_geom_bond_atom_site_label_2
_geom_bond_distance
C1 F1 1.323(3)
C1 F3 1.325(2)
C1 F2 1.342(3)
C1 C2 1.543(3)
C2 O1 1.244(2)
C2 C3 1.398(3)
C3 C4 1.398(3)
C3 H3 0.9500
C4 O2 1.243(2)
C4 C5 1.537(3)
C5 F5 1.326(2)
C5 F6 1.338(3)
C5 F4 1.348(3)
C6 F7 1.326(3)
C6 F8 1.329(2)
C6 F9 1.337(3)
C6 C7 1.541(3)
C7 O3 1.243(2)
C7 C8 1.397(3)
C8 C9 1.400(3)
C8 H8 0.9500
C9 O4 1.239(2)
C9 C10 1.547(3)
C10 F12 1.329(2)
C10 F11 1.338(2)
C10 F10 1.342(2)
C11 F13A 1.317(2)
C11 F13B 1.317(3)
C11 F15C 1.318(3)
C11 F14C 1.321(3)
C11 F14B 1.324(3)
C11 F15B 1.326(3)
C11 F15A 1.329(2)
C11 F13C 1.332(3)
C11 F14A 1.338(2)
C11 C12 1.552(2)
C12 O5 1.240(2)
C12 C13 1.395(3)
C13 C14 1.400(3)
C13 H13 0.9500
C14 O6 1.247(2)
C14 C15 1.547(3)
C15 F17B 1.316(3)
C15 F17C 1.317(3)
C15 F18A 1.321(3)
C15 F18C 1.322(3)
C15 F16B 1.323(3)
C15 F17A 1.328(3)
C15 F16A 1.329(3)
C15 F18B 1.335(3)
C15 F16C 1.336(3)
C16 N1 1.468(3)
C16 H16A 0.9800
C16 H16B 0.9800
C16 H16C 0.9800
C17 N1 1.324(3)
C17 N2 1.326(3)
C17 H17 0.9500
C18 C19 1.350(3)
C18 N2 1.379(2)
C18 H18 0.9500
C19 N1 1.380(3)
C19 H19 0.9500
C20 N2 1.469(2)
C20 C21 1.513(3)
C20 H20A 0.9900
C20 H20B 0.9900
C21 C22 1.525(3)
C21 H21A 0.9900
C21 H21B 0.9900
C22 C23 1.523(4)
C22 H22A 0.9900
C22 H22B 0.9900
C23 H23A 0.9800
C23 H23B 0.9800
C23 H23C 0.9800
C24 N3 1.462(3)
C24 H24A 0.9800
C24 H24B 0.9800
C24 H24C 0.9800
C25 N4 1.325(3)
C25 N3 1.327(3)
C25 H25 0.9500
C26 C27 1.334(3)
C26 N4 1.372(3)
C26 H26 0.9500
C27 N3 1.375(3)
C27 H27 0.9500
C29A C30A 1.513(5)
C29A C28A 1.518(7)
C29A H29A 0.9900
C29A H29B 0.9900
C28A N4 1.468(7)
C28A H28A 0.9900
C28A H28B 0.9900
C30A C31A 1.522(8)
C30A H30A 0.9900
C30A H30B 0.9900
C31A H31A 0.9800
C31A H31B 0.9800
C31A H31C 0.9800
C29B C30B 1.504(6)
C29B C28B 1.528(8)
C29B H29C 0.9900
C29B H29D 0.9900
C28B N4 1.485(8)
C28B H28C 0.9900
C28B H28D 0.9900
C30B C31B 1.529(8)
C30B H30C 0.9900
C30B H30D 0.9900
C31B H31D 0.9800
C31B H31E 0.9800
C31B H31F 0.9800
O1 Na1 2.3861(14)
O2 Na1 2.3166(14)
O3 Na1 2.3968(16)
O4 Na1 2.3749(14)
O5 Na1 2.3200(14)
O6 Na1 2.3895(15)
